data_7116679
loop_
_publ_author_name
'Han, Xiaohui'
'Xu, Jin'
'Wang, Zhenqing'
'Liu, Dan'
'Wang, Cheng'

_publ_section_title
;
 A hybrid linkage mode between T2,2 and T3 selenide clusters
;
_journal_coden_ASTM CHCOFS
_journal_issue 18
_journal_name_full
;
 Chemical Communications (Cambridge, United Kingdom)
;
_journal_page_first 3919
_journal_page_last 3922
_journal_paper_doi 10.1039/c5cc00084j
_journal_volume 51
_journal_year 2015
_chemical_formula_sum 'Ge3.88 In22.12 O Se50'
_chemical_formula_weight 6785.47
_space_group_IT_number 88
_symmetry_cell_setting tetragonal
_symmetry_space_group_name_Hall '-I 4ad'
_symmetry_space_group_name_H-M 'I 41/a :2'
_atom_sites_solution_primary direct
_atom_sites_solution_secondary difmap
_audit_creation_method SHELXL-97
_audit_update_record
;
2015-01-29 deposited with the CCDC.
2015-01-30 downloaded from the CCDC.
;
_cell_angle_alpha 90.00
_cell_angle_beta 90.00
_cell_angle_gamma 90.00
_cell_formula_units_Z 4
_cell_length_a 22.4956(10)
_cell_length_b 22.4956(10)
_cell_length_c 37.984(3)
_cell_measurement_temperature 296(2)
_cell_volume 19221.9(19)
_computing_cell_refinement 'Bruker SMART'
_computing_data_collection 'Bruker SMART'
_computing_data_reduction 'Bruker SAINT'
_computing_molecular_graphics 'Bruker SHELXTL'
_computing_publication_material 'Bruker SHELXTL'
_computing_structure_refinement 'SHELXL-97 (Sheldrick, 1997)'
_computing_structure_solution 'SHELXS-97 (Sheldrick, 1990)'
_diffrn_ambient_temperature 296(2)
_diffrn_measured_fraction_theta_full 0.991
_diffrn_measured_fraction_theta_max 0.991
_diffrn_measurement_device_type 'CCD area detector'
_diffrn_measurement_method 'phi and omega scans'
_diffrn_radiation_monochromator graphite
_diffrn_radiation_source 'fine-focus sealed tube'
_diffrn_radiation_type MoK\a
_diffrn_radiation_wavelength 0.71073
_diffrn_reflns_av_R_equivalents 0.1378
_diffrn_reflns_av_sigmaI/netI 0.0938
_diffrn_reflns_limit_h_max 25
_diffrn_reflns_limit_h_min -25
_diffrn_reflns_limit_k_max 25
_diffrn_reflns_limit_k_min -24
_diffrn_reflns_limit_l_max 44
_diffrn_reflns_limit_l_min -44
_diffrn_reflns_number 52257
_diffrn_reflns_theta_full 24.39
_diffrn_reflns_theta_max 24.39
_diffrn_reflns_theta_min 1.67
_exptl_absorpt_coefficient_mu 12.667
_exptl_absorpt_correction_type none
_exptl_crystal_colour orange-yellow
_exptl_crystal_density_diffrn 2.345
_exptl_crystal_density_method 'not measured'
_exptl_crystal_description diamond
_exptl_crystal_F_000 11664
_refine_diff_density_max 2.237
_refine_diff_density_min -0.919
_refine_diff_density_rms 0.322
_refine_ls_extinction_coef 0.000050(7)
_refine_ls_extinction_expression Fc^*^=kFc[1+0.001xFc^2^\l^3^/sin(2\q)]^-1/4^
_refine_ls_extinction_method SHELXL
_refine_ls_goodness_of_fit_ref 1.043
_refine_ls_hydrogen_treatment none
_refine_ls_matrix_type full
_refine_ls_number_parameters 175
_refine_ls_number_reflns 7813
_refine_ls_number_restraints 0
_refine_ls_restrained_S_all 1.043
_refine_ls_R_factor_all 0.1548
_refine_ls_R_factor_gt 0.0691
_refine_ls_shift/su_max 0.001
_refine_ls_shift/su_mean 0.000
_refine_ls_structure_factor_coef Fsqd
_refine_ls_weighting_details 'calc w=1/[\s^2^(Fo^2^)+(0.1132P)^2^+450.8231P] where P=(Fo^2^+2Fc^2^)/3'
_refine_ls_weighting_scheme calc
_refine_ls_wR_factor_gt 0.2078
_refine_ls_wR_factor_ref 0.2609
_reflns_number_gt 3787
_reflns_number_total 7813
_reflns_threshold_expression >2sigma(I)
_cod_duplicate_entry 7116592
_cod_data_source_file c5cc00084j2.cif
_cod_data_source_block i41a
_cod_depositor_comments
;
The following automatic conversions were performed:

'_symmetry_cell_setting' value 'Tetragonal' changed to 'tetragonal'
according to
/usr/data/users/saulius/crontab/automatic-downloads/current/RSC/lib/dictionaries/cif_core.dic
dictionary named 'cif_core.dic' version 2.4.2 from 2011-04-26.

Automatic conversion script
Id: cif_fix_values 3086 2015-02-26 13:12:21Z robertas 
;
_cod_original_cell_volume 19222(2)
_cod_original_sg_symbol_H-M I4(1)/a
_cod_database_code 7116679

loop_
_symmetry_equiv_pos_as_xyz
'x, y, z'
'-x+1/2, -y, z+1/2'
'-y+3/4, x+1/4, z+1/4'
'y+3/4, -x+3/4, z+3/4'
'x+1/2, y+1/2, z+1/2'
'-x+1, -y+1/2, z+1'
'-y+5/4, x+3/4, z+3/4'
'y+5/4, -x+5/4, z+5/4'
'-x, -y, -z'
'x-1/2, y, -z-1/2'
'y-3/4, -x-1/4, -z-1/4'
'-y-3/4, x-3/4, -z-3/4'
'-x+1/2, -y+1/2, -z+1/2'
'x, y+1/2, -z'
'y-1/4, -x+1/4, -z+1/4'
'-y-1/4, x-1/4, -z-1/4'

loop_
_atom_site_label
_atom_site_type_symbol
_atom_site_fract_x
_atom_site_fract_y
_atom_site_fract_z
_atom_site_U_iso_or_equiv
_atom_site_adp_type
_atom_site_occupancy
_atom_site_symmetry_multiplicity
_atom_site_calc_flag
_atom_site_refinement_flags
In1 In 1.0000 0.2500 0.54516(5) 0.0576(6) Uani 1 2 d S
In2 In 0.86835(7) 0.24048(7) 0.62400(4) 0.0554(5) Uani 1 1 d .
In3 In 0.86539(7) 0.36633(7) 0.55023(4) 0.0624(5) Uani 1 1 d .
In4 In 0.72725(7) 0.37740(7) 0.48378(4) 0.0545(5) Uani 0.76 1 d P
Ge1 Ge 0.72725(7) 0.37740(7) 0.48378(4) 0.0545(5) Uani 0.24 1 d P
In5 In 0.57874(7) 0.28856(8) 0.48634(4) 0.0591(5) Uani 0.76 1 d P
Ge2 Ge 0.57874(7) 0.28856(8) 0.48634(4) 0.0591(5) Uani 0.24 1 d P
In6 In 0.69419(8) 0.25836(8) 0.41295(4) 0.0641(5) Uani 0.76 1 d P
Ge3 Ge 0.69419(8) 0.25836(8) 0.41295(4) 0.0641(5) Uani 0.24 1 d P
In7 In 0.60615(8) 0.40602(9) 0.41125(4) 0.0668(6) Uani 0.76 1 d P
Ge4 Ge 0.60615(8) 0.40602(9) 0.41125(4) 0.0668(6) Uani 0.24 1 d P
Se2 Se 0.93788(10) 0.17649(10) 0.58410(6) 0.0581(6) Uani 1 1 d .
Se4 Se 0.79585(10) 0.29936(11) 0.58645(6) 0.0685(7) Uani 1 1 d .
Se3 Se 0.80760(10) 0.16925(11) 0.66039(6) 0.0675(7) Uani 1 1 d .
Se11 Se 0.64704(12) 0.33014(11) 0.37175(6) 0.0759(8) Uani 1 1 d .
Se7 Se 0.67845(11) 0.45980(12) 0.44762(7) 0.0740(7) Uani 1 1 d .
Se5 Se 0.80305(11) 0.44107(11) 0.51532(7) 0.0711(7) Uani 1 1 d .
Se10 Se 0.52608(11) 0.36067(12) 0.44661(6) 0.0724(7) Uani 1 1 d .
Se8 Se 0.78026(11) 0.30029(12) 0.44600(6) 0.0732(7) Uani 1 1 d .
Se13 Se 0.62331(12) 0.20567(12) 0.45142(7) 0.0834(8) Uani 1 1 d .
Se6 Se 0.65422(11) 0.33179(12) 0.52751(6) 0.0731(7) Uani 1 1 d .
Se12 Se 0.73980(12) 0.18189(13) 0.37405(7) 0.0880(9) Uani 1 1 d .
Se1 Se 1.07108(13) 0.19242(12) 0.50673(6) 0.0799(8) Uani 1 1 d .
Se9 Se 0.5000 0.2500 0.52681(10) 0.1010(14) Uani 1 2 d S
O1 O 0.0000 0.2500 0.1250 0.123(14) Uiso 1 4 d S

loop_
_atom_site_aniso_label
_atom_site_aniso_U_11
_atom_site_aniso_U_22
_atom_site_aniso_U_33
_atom_site_aniso_U_23
_atom_site_aniso_U_13
_atom_site_aniso_U_12
In1 0.0599(14) 0.0583(14) 0.0546(13) 0.000 0.000 0.0011(12)
In2 0.0522(10) 0.0553(10) 0.0589(9) 0.0091(7) -0.0008(7) 0.0007(8)
In3 0.0589(11) 0.0632(11) 0.0650(10) 0.0108(8) -0.0136(8) -0.0053(9)
In4 0.0481(10) 0.0611(11) 0.0543(9) -0.0034(8) -0.0102(8) -0.0075(8)
Ge1 0.0481(10) 0.0611(11) 0.0543(9) -0.0034(8) -0.0102(8) -0.0075(8)
In5 0.0546(11) 0.0644(12) 0.0584(10) -0.0035(8) 0.0009(8) -0.0083(9)
Ge2 0.0546(11) 0.0644(12) 0.0584(10) -0.0035(8) 0.0009(8) -0.0083(9)
In6 0.0680(12) 0.0657(12) 0.0584(10) -0.0086(9) -0.0010(9) -0.0023(10)
Ge3 0.0680(12) 0.0657(12) 0.0584(10) -0.0086(9) -0.0010(9) -0.0023(10)
In7 0.0632(12) 0.0761(13) 0.0611(11) -0.0014(9) -0.0069(9) 0.0009(10)
Ge4 0.0632(12) 0.0761(13) 0.0611(11) -0.0014(9) -0.0069(9) 0.0009(10)
Se2 0.0556(14) 0.0584(14) 0.0602(13) 0.0020(11) 0.0008(11) 0.0001(11)
Se4 0.0553(15) 0.0677(16) 0.0824(17) 0.0198(13) -0.0092(12) -0.0030(12)
Se3 0.0566(15) 0.0686(16) 0.0773(16) 0.0195(12) 0.0073(12) 0.0010(12)
Se11 0.093(2) 0.0745(17) 0.0600(15) -0.0068(12) -0.0099(13) 0.0059(15)
Se7 0.0715(17) 0.0735(17) 0.0769(16) 0.0027(13) -0.0188(13) -0.0032(14)
Se5 0.0710(17) 0.0591(15) 0.0832(17) 0.0067(12) -0.0299(13) -0.0085(13)
Se10 0.0601(16) 0.0864(19) 0.0709(16) 0.0094(13) -0.0030(12) -0.0020(14)
Se8 0.0645(16) 0.0793(18) 0.0757(16) -0.0070(13) -0.0026(13) -0.0006(14)
Se13 0.0816(19) 0.0772(18) 0.0913(19) -0.0221(15) 0.0176(15) -0.0176(15)
Se6 0.0726(17) 0.0817(18) 0.0651(15) -0.0030(13) -0.0024(12) -0.0150(14)
Se12 0.0754(19) 0.094(2) 0.094(2) -0.0160(16) 0.0061(15) 0.0065(16)
Se1 0.092(2) 0.0876(19) 0.0598(15) -0.0029(13) 0.0112(13) 0.0172(16)
Se9 0.099(3) 0.138(4) 0.066(2) 0.000 0.000 -0.038(3)

loop_
_atom_type_symbol
_atom_type_description
_atom_type_scat_dispersion_real
_atom_type_scat_dispersion_imag
_atom_type_scat_source
O O 0.0106 0.0060 'International Tables Vol C Tables 4.2.6.8 and 6.1.1.4'
Ge Ge 0.1547 1.8001 'International Tables Vol C Tables 4.2.6.8 and 6.1.1.4'
Se Se -0.0929 2.2259 'International Tables Vol C Tables 4.2.6.8 and 6.1.1.4'
In In -0.7276 1.3100 'International Tables Vol C Tables 4.2.6.8 and 6.1.1.4'

loop_
_geom_angle_atom_site_label_1
_geom_angle_atom_site_label_2
_geom_angle_atom_site_label_3
_geom_angle
_geom_angle_site_symmetry_1
_geom_angle_site_symmetry_3
Se1 In1 Se1 109.30(14) 6_654 .
Se1 In1 Se2 109.90(8) 6_654 6_654
Se1 In1 Se2 108.21(8) . 6_654
Se1 In1 Se2 108.21(8) 6_654 .
Se1 In1 Se2 109.90(8) . .
Se2 In1 Se2 111.31(12) 6_654 .
Se3 In2 Se4 106.95(9) . .
Se3 In2 Se2 107.03(9) . .
Se4 In2 Se2 110.27(9) . .
Se3 In2 Se2 109.22(9) . 15_666
Se4 In2 Se2 109.98(9) . 15_666
Se2 In2 Se2 113.16(11) . 15_666
Se1 In3 Se5 108.14(10) 6_654 .
Se1 In3 Se4 112.55(11) 6_654 .
Se5 In3 Se4 109.19(10) . .
Se1 In3 Se3 117.15(10) 6_654 15_666
Se5 In3 Se3 97.02(9) . 15_666
Se4 In3 Se3 111.40(10) . 15_666
Se5 In4 Se8 109.69(10) . .
Se5 In4 Se6 110.70(10) . .
Se8 In4 Se6 113.22(10) . .
Se5 In4 Se7 97.68(9) . .
Se8 In4 Se7 113.10(10) . .
Se6 In4 Se7 111.41(10) . .
Se13 In5 Se9 110.60(9) . .
Se13 In5 Se6 110.44(11) . .
Se9 In5 Se6 103.36(11) . .
Se13 In5 Se10 110.62(11) . .
Se9 In5 Se10 105.02(9) . .
Se6 In5 Se10 116.35(11) . .
Se13 In6 Se11 114.16(12) . .
Se13 In6 Se12 106.62(11) . .
Se11 In6 Se12 104.54(11) . .
Se13 In6 Se8 112.69(11) . .
Se11 In6 Se8 113.74(11) . .
Se12 In6 Se8 103.90(11) . .
Se11 In7 Se7 116.05(11) . .
Se11 In7 Se12 109.24(11) . 16_656
Se7 In7 Se12 99.17(11) . 16_656
Se11 In7 Se10 108.61(11) . .
Se7 In7 Se10 112.42(11) . .
Se12 In7 Se10 111.01(11) 16_656 .
In2 Se2 In2 106.96(8) . 12_757
In2 Se2 In1 107.40(9) . .
In2 Se2 In1 109.29(9) 12_757 .
In2 Se4 In3 102.44(9) . .
In2 Se3 In3 104.92(9) . 12_757
In7 Se11 In6 103.12(10) . .
In7 Se7 In4 103.29(11) . .
In4 Se5 In3 104.06(10) . .
In7 Se10 In5 104.46(10) . .
In6 Se8 In4 100.24(10) . .
In6 Se13 In5 102.43(11) . .
In5 Se6 In4 100.73(10) . .
Ge4 Se12 In7 0.00(12) 11_666 11_666
Ge4 Se12 In6 104.34(12) 11_666 .
In7 Se12 In6 104.34(12) 11_666 .
In1 Se1 In3 104.24(10) . 6_654
Ge2 Se9 In5 0.00(11) 6_554 6_554
Ge2 Se9 In5 104.14(16) 6_554 .
In5 Se9 In5 104.14(16) 6_554 .

loop_
_geom_bond_atom_site_label_1
_geom_bond_atom_site_label_2
_geom_bond_distance
_geom_bond_site_symmetry_2
In1 Se1 2.523(3) 6_654
In1 Se1 2.523(3) .
In1 Se2 2.622(2) 6_654
In1 Se2 2.622(2) .
In2 Se3 2.519(3) .
In2 Se4 2.539(3) .
In2 Se2 2.611(3) .
In2 Se2 2.615(3) 15_666
In3 Se1 2.553(3) 6_654
In3 Se5 2.560(3) .
In3 Se4 2.571(3) .
In3 Se3 2.575(3) 15_666
In4 Se5 2.529(3) .
In4 Se8 2.548(3) .
In4 Se6 2.552(3) .
In4 Se7 2.555(3) .
In5 Se13 2.498(3) .
In5 Se9 2.501(3) .
In5 Se6 2.505(3) .
In5 Se10 2.512(3) .
In6 Se13 2.466(3) .
In6 Se11 2.486(3) .
In6 Se12 2.489(3) .
In6 Se8 2.493(3) .
In7 Se11 2.452(3) .
In7 Se7 2.453(3) .
In7 Se12 2.466(3) 16_656
In7 Se10 2.468(3) .
Se2 In2 2.615(3) 12_757
Se3 In3 2.575(3) 12_757
Se12 Ge4 2.466(3) 11_666
Se12 In7 2.466(3) 11_666
Se1 In3 2.553(3) 6_654
Se9 Ge2 2.501(3) 6_554
Se9 In5 2.501(3) 6_554
